data_2008609
loop_
_publ_author_name
'Puviarasan, K.'
'Govindasamy, L.'
'Shanmuga Sundara Raj, S.'
'Velmurugan, D.'
'Jayanthi, G.'
'Hoong-Kun Fun'

_publ_section_title
;
 7-Methyl-3-(2-methylphenyl)-1,2,4-triazolo[3,4-<i>b</i>][1,3]benzothiazole,
 (I), and
 7-methyl-3-(4-methylphenyl)-1,2,4-triazolo[3,4-<i>b</i>][1,3]benzothiazole,
 (II)
;
_journal_issue 6
_journal_name_full 'Acta Crystallographica Section C'
_journal_page_first 948
_journal_page_last 951
_journal_paper_doi 10.1107/S0108270199000864
_journal_volume 55
_journal_year 1999
_chemical_formula_sum 'C16 H13 N3 S'
_chemical_formula_weight 279.35
_chemical_name_systematic
;
7-methyl-3-(4-methylphenyl)-1,2,4-triazolo-[3,4-b][1,3]benzothiazole
;
_space_group_IT_number 29
_symmetry_cell_setting orthorhombic
_symmetry_space_group_name_Hall 'P 2c -2ac'
_symmetry_space_group_name_H-M 'P c a 21'
_audit_creation_method SHELXL97
_cell_angle_alpha 90.00
_cell_angle_beta 90.00
_cell_angle_gamma 90.00
_cell_formula_units_Z 4
_cell_length_a 24.4820(12)
_cell_length_b 7.5509(4)
_cell_length_c 7.5060(4)
_cell_measurement_reflns_used 5360
_cell_measurement_temperature 293(2)
_cell_measurement_theta_max 33.20
_cell_measurement_theta_min 1.35
_cell_volume 1387.57(12)
_computing_cell_refinement 'SAINT (Siemens, 1996)'
_computing_data_collection 'SMART (Siemens, 1996)'
_computing_data_reduction SAINT
_computing_molecular_graphics SHELXTL
_computing_publication_material 'SHELXTL and PARST (Nardelli, 1995)'
_computing_structure_refinement SHELXTL
_computing_structure_solution 'SHELXTL (Sheldrick, 1997)'
_diffrn_ambient_temperature 293(2)
_diffrn_measurement_device_type 'Siemens SMART CCD area-detector'
_diffrn_measurement_method \w-scan
_diffrn_radiation_monochromator graphite
_diffrn_radiation_source 'fine-focus sealed tube'
_diffrn_radiation_type MoK\a
_diffrn_radiation_wavelength 0.71073
_diffrn_reflns_av_R_equivalents 0.048
_diffrn_reflns_av_sigmaI/netI 0.054
_diffrn_reflns_limit_h_max 31
_diffrn_reflns_limit_h_min 0
_diffrn_reflns_limit_k_max 9
_diffrn_reflns_limit_k_min 0
_diffrn_reflns_limit_l_max 9
_diffrn_reflns_limit_l_min -8
_diffrn_reflns_number 8674
_diffrn_reflns_theta_max 27.50
_diffrn_reflns_theta_min 2.70
_exptl_absorpt_coefficient_mu 0.226
_exptl_absorpt_correction_T_max 0.962
_exptl_absorpt_correction_T_min 0.882
_exptl_absorpt_correction_type 'empirical (SADABS; Sheldrick, 1996)'
_exptl_crystal_colour yellow
_exptl_crystal_density_diffrn 1.337
_exptl_crystal_density_method 'not measured'
_exptl_crystal_description 'rectangular block'
_exptl_crystal_F_000 584
_exptl_crystal_size_max 0.52
_exptl_crystal_size_mid 0.38
_exptl_crystal_size_min 0.24
_refine_diff_density_max 0.370
_refine_diff_density_min -0.329
_refine_ls_extinction_method none
_refine_ls_goodness_of_fit_ref 1.016
_refine_ls_hydrogen_treatment mixed
_refine_ls_matrix_type full
_refine_ls_number_parameters 209
_refine_ls_number_reflns 3057
_refine_ls_number_restraints 1
_refine_ls_restrained_S_all 1.016
_refine_ls_R_factor_all 0.064
_refine_ls_R_factor_gt 0.048
_refine_ls_shift/su_max 0.001
_refine_ls_shift/su_mean 0.000
_refine_ls_structure_factor_coef Fsqd
_refine_ls_weighting_details 'calc w = 1/[\s^2^(Fo^2^)+(0.0727P)^2^] where P=(Fo^2^+2Fc^2^)/3'
_refine_ls_weighting_scheme calc
_refine_ls_wR_factor_ref 0.125
_reflns_number_gt 2435
_reflns_number_total 3057
_reflns_threshold_expression I>2\s(I)
_cod_data_source_file os1049.cif
_cod_data_source_block vpv3m
_cod_depositor_comments
;
The following automatic conversions were performed:
'_symmetry_cell_setting' value 'Orthorhombic' changed to 'orthorhombic'
according to '/home/saulius/struct/CIF-dictionaries/cif_core.dic'
dictionary named 'cif_core.dic' version 2.4.1 from 2010-06-29.

Automatic conversion script
Id: cif_fix_enum 1527 2010-12-29 10:47:43Z saulius 
;
_cod_database_code 2008609
_cod_database_fobs_code 2008609

loop_
_symmetry_equiv_pos_as_xyz
'x, y, z'
'-x, -y, z+1/2'
'x+1/2, -y, z'
'-x+1/2, y, z+1/2'

loop_
_atom_site_label
_atom_site_fract_x
_atom_site_fract_y
_atom_site_fract_z
_atom_site_U_iso_or_equiv
_atom_site_adp_type
_atom_site_calc_flag
_atom_site_refinement_flags
_atom_site_occupancy
_atom_site_disorder_assembly
_atom_site_disorder_group
_atom_site_type_symbol
S1 .71136(3) .17046(9) .97245(10) .0603(2) Uani d . 1 . . S
N1 .80021(8) .3405(3) 1.0532(3) .0429(4) Uani d . 1 . . N
N2 .82072(11) .0607(3) .9885(4) .0684(7) Uani d . 1 . . N
N3 .86834(10) .1518(3) 1.0329(4) .0676(7) Uani d . 1 . . N
C1 .70750(10) .3926(3) 1.0398(3) .0459(6) Uani d . 1 . . C
C2 .66008(11) .4957(4) 1.0511(4) .0533(6) Uani d . 1 . . C
C3 .66327(10) .6689(4) 1.1086(4) .0496(6) Uani d . 1 . . C
C4 .71385(9) .7348(4) 1.1616(4) .0463(6) Uani d . 1 . . C
C5 .76133(10) .6354(3) 1.1505(3) .0416(5) Uani d . 1 . . C
C6 .75811(9) .4665(3) 1.0843(3) .0396(5) Uani d . 1 . . C
C7 .78165(11) .1768(3) 1.0029(4) .0523(7) Uani d . 1 . . C
C8 .85582(11) .3182(3) 1.0701(4) .0506(6) Uani d . 1 . . C
C9 .89671(9) .4524(3) 1.1137(4) .0464(6) Uani d . 1 . . C
C10 .94337(12) .4041(4) 1.2105(4) .0587(7) Uani d . 1 . . C
C11 .98314(12) .5279(4) 1.2464(5) .0642(8) Uani d . 1 . . C
C12 .97829(12) .7013(4) 1.1904(5) .0627(8) Uani d . 1 . . C
C13 .93227(10) .7491(4) 1.0943(4) .0541(6) Uani d . 1 . . C
C14 .89226(10) .6254(3) 1.0547(4) .0472(6) Uani d . 1 . . C
C15 .61374(12) .7878(5) 1.1106(5) .0702(9) Uani d . 1 . . C
H15A .5815 .7176 1.1287 .105 Uiso calc R 1 . . H
H15B .6110 .8490 .9988 .105 Uiso calc R 1 . . H
H15C .6171 .8723 1.2054 .105 Uiso calc R 1 . . H
C16 1.02166(15) .8382(5) 1.2315(8) .1003(14) Uani d . 1 . . C
H16A 1.0492 .7864 1.3061 .150 Uiso calc R 1 . . H
H16B 1.0053 .9368 1.2920 .150 Uiso calc R 1 . . H
H16C 1.0380 .8782 1.1224 .150 Uiso calc R 1 . . H
H2 .6263(12) .448(4) 1.015(4) .057(8) Uiso d . 1 . . H
H4 .7149(10) .848(4) 1.205(4) .052(9) Uiso d . 1 . . H
H5 .7954(11) .685(4) 1.183(4) .050(8) Uiso d . 1 . . H
H11 1.0125(17) .497(4) 1.322(5) .086(11) Uiso d . 1 . . H
H10 .9443(13) .292(4) 1.256(5) .066(9) Uiso d . 1 . . H
H13 .9293(9) .856(3) 1.048(3) .036(6) Uiso d . 1 . . H
H14 .8626(12) .660(3) .975(5) .058(8) Uiso d . 1 . . H

loop_
_atom_site_aniso_label
_atom_site_aniso_U_11
_atom_site_aniso_U_22
_atom_site_aniso_U_33
_atom_site_aniso_U_12
_atom_site_aniso_U_13
_atom_site_aniso_U_23
S1 .0707(5) .0450(3) .0652(4) -.0159(3) -.0082(4) -.0012(3)
N1 .0510(11) .0316(9) .0461(11) -.0008(8) .0038(9) -.0001(8)
N2 .0794(17) .0379(11) .0878(19) .0023(11) .0127(16) -.0127(13)
N3 .0665(15) .0389(11) .097(2) .0060(11) .0201(15) -.0037(12)
C1 .0515(13) .0415(12) .0447(13) -.0071(10) -.0050(11) .0044(10)
C2 .0393(12) .0662(17) .0543(14) -.0085(11) -.0055(12) .0086(13)
C3 .0387(13) .0601(15) .0500(13) .0046(10) .0006(11) .0099(13)
C4 .0452(13) .0427(13) .0510(14) .0030(10) -.0002(11) .0023(11)
C5 .0390(13) .0402(12) .0457(13) -.0006(9) -.0044(10) -.0021(10)
C6 .0397(11) .0396(12) .0394(12) .0004(9) -.0010(9) .0069(9)
C7 .0678(17) .0361(12) .0532(18) -.0072(11) .0036(13) -.0037(12)
C8 .0508(14) .0411(13) .0598(16) .0067(10) .0115(12) .0031(12)
C9 .0392(12) .0470(13) .0531(14) .0067(10) .0050(11) .0019(11)
C10 .0529(16) .0593(18) .0639(17) .0193(13) -.0012(13) .0100(14)
C11 .0399(14) .081(2) .0718(18) .0132(14) -.0112(15) .0041(17)
C12 .0416(14) .0736(19) .0730(19) .0028(13) -.0098(13) -.0101(15)
C13 .0421(13) .0491(15) .0711(17) .0028(11) -.0048(13) .0023(14)
C14 .0355(12) .0516(14) .0546(15) .0037(10) -.0024(12) .0054(12)
C15 .0426(14) .082(2) .086(2) .0127(14) .0004(15) .0154(18)
C16 .062(2) .099(3) .140(4) -.0122(19) -.033(2) -.017(3)

loop_
_atom_type_symbol
_atom_type_description
_atom_type_scat_dispersion_real
_atom_type_scat_dispersion_imag
_atom_type_scat_source
C C 0.0033 0.0016 'International Tables Vol C Tables 4.2.6.8 and 6.1.1.4'
H H 0.0000 0.0000 'International Tables Vol C Tables 4.2.6.8 and 6.1.1.4'
N N 0.0061 0.0033 'International Tables Vol C Tables 4.2.6.8 and 6.1.1.4'
S S 0.1246 0.1234 'International Tables Vol C Tables 4.2.6.8 and 6.1.1.4'

loop_
_geom_angle_atom_site_label_1
_geom_angle_atom_site_label_2
_geom_angle_atom_site_label_3
_geom_angle
_geom_angle_publ_flag
C7 S1 C1 89.38(12) y
C7 N1 C8 104.0(2) ?
C7 N1 C6 114.1(2) ?
C8 N1 C6 141.6(2) y
C7 N2 N3 105.2(2) ?
C8 N3 N2 109.0(2) ?
C6 C1 C2 119.9(2) ?
C6 C1 S1 113.7(2) ?
C2 C1 S1 126.4(2) ?
C3 C2 C1 119.9(2) ?
C2 C3 C4 118.6(2) ?
C2 C3 C15 121.4(3) ?
C4 C3 C15 120.0(3) ?
C5 C4 C3 122.4(3) ?
C6 C5 C4 118.5(2) ?
C5 C6 C1 120.6(2) ?
C5 C6 N1 129.8(2) ?
C1 C6 N1 109.6(2) ?
N2 C7 N1 112.7(2) ?
N2 C7 S1 134.3(2) y
N1 C7 S1 112.93(19) ?
N3 C8 N1 109.0(2) ?
N3 C8 C9 123.2(2) ?
N1 C8 C9 127.8(2) ?
C14 C9 C10 118.4(2) ?
C14 C9 C8 121.9(2) ?
C10 C9 C8 119.6(2) ?
C11 C10 C9 120.1(3) ?
C10 C11 C12 121.6(3) ?
C11 C12 C13 118.4(3) ?
C11 C12 C16 121.7(3) ?
C13 C12 C16 119.9(3) ?
C14 C13 C12 120.7(3) ?
C9 C14 C13 120.8(2) ?

loop_
_geom_bond_atom_site_label_1
_geom_bond_atom_site_label_2
_geom_bond_site_symmetry_2
_geom_bond_distance
_geom_bond_publ_flag
S1 C7 . 1.736(3) y
S1 C1 . 1.754(3) y
N1 C7 . 1.370(3) y
N1 C8 . 1.378(3) y
N1 C6 . 1.422(3) y
N2 C7 . 1.302(3) y
N2 N3 . 1.394(3) y
N3 C8 . 1.323(3) y
C1 C6 . 1.399(3) ?
C1 C2 . 1.400(4) ?
C2 C3 . 1.380(4) ?
C3 C4 . 1.392(4) ?
C3 C15 . 1.509(4) y
C4 C5 . 1.386(3) ?
C5 C6 . 1.371(3) ?
C8 C9 . 1.462(4) ?
C9 C14 . 1.384(4) ?
C9 C10 . 1.402(4) ?
C10 C11 . 1.376(5) ?
C11 C12 . 1.381(4) ?
C12 C13 . 1.386(4) ?
C12 C16 . 1.513(4) y
C13 C14 . 1.386(4) ?

loop_
_geom_hbond_atom_site_label_D
_geom_hbond_atom_site_label_H
_geom_hbond_atom_site_label_A
_geom_hbond_site_symmetry_A
_geom_hbond_distance_DH
_geom_hbond_distance_HA
_geom_hbond_distance_DA
_geom_hbond_angle_DHA
_geom_hbond_publ_flag
C4 H4 N2 4_665 0.91(3) 2.81(3) 3.577(4) 143(2) yes
C13 H13 N3 1_565 0.88(3) 2.69(3) 3.451(4) 145(3) yes

loop_
_geom_torsion_atom_site_label_1
_geom_torsion_atom_site_label_2
_geom_torsion_atom_site_label_3
_geom_torsion_atom_site_label_4
_geom_torsion
_geom_torsion_publ_flag
C7 N2 N3 C8 -0.6(4) y
C7 S1 C1 C6 -0.4(2) y
C7 S1 C1 C2 179.5(2) ?
C6 C1 C2 C3 -1.0(4) ?
S1 C1 C2 C3 179.2(2) ?
C1 C2 C3 C4 -2.7(4) ?
C1 C2 C3 C15 175.8(3) ?
C2 C3 C4 C5 3.2(4) ?
C15 C3 C4 C5 -175.4(3) ?
C3 C4 C5 C6 0.2(4) ?
C4 C5 C6 C1 -4.0(4) ?
C4 C5 C6 N1 177.5(2) ?
C2 C1 C6 C5 4.4(4) ?
S1 C1 C6 C5 -175.70(19) ?
C2 C1 C6 N1 -176.8(2) ?
S1 C1 C6 N1 3.1(3) y
C7 N1 C6 C5 173.5(3) ?
C8 N1 C6 C5 1.2(5) ?
C7 N1 C6 C1 -5.1(3) y
C8 N1 C6 C1 -177.4(3) ?
N3 N2 C7 N1 0.4(4) y
N3 N2 C7 S1 -179.7(3) ?
C8 N1 C7 N2 0.0(3) y
C6 N1 C7 N2 -175.1(2) ?
C8 N1 C7 S1 -179.98(19) ?
C6 N1 C7 S1 5.0(3) y
C1 S1 C7 N2 177.5(3) ?
C1 S1 C7 N1 -2.6(2) y
N2 N3 C8 N1 0.6(3) y
N2 N3 C8 C9 -177.0(3) ?
C7 N1 C8 N3 -0.4(3) y
C6 N1 C8 N3 172.4(3) ?
C7 N1 C8 C9 177.1(3) ?
C6 N1 C8 C9 -10.1(5) ?
N3 C8 C9 C14 141.7(3) ?
N1 C8 C9 C14 -35.4(4) ?
N3 C8 C9 C10 -34.9(4) ?
N1 C8 C9 C10 147.9(3) ?
C14 C9 C10 C11 0.7(4) ?
C8 C9 C10 C11 177.5(3) ?
C9 C10 C11 C12 0.5(5) ?
C10 C11 C12 C13 -0.7(5) ?
C10 C11 C12 C16 179.3(4) ?
C11 C12 C13 C14 -0.3(5) ?
C16 C12 C13 C14 179.7(4) ?
C10 C9 C14 C13 -1.7(4) ?
C8 C9 C14 C13 -178.4(3) ?
C12 C13 C14 C9 1.5(4) ?

loop_
_cod_related_entry_id
_cod_related_entry_database
_cod_related_entry_code
1 ChemSpider 8716040
